data_7121161
loop_
_publ_author_name
'Sheng, Guorong'
'Ma, Shicong'
'Bai, Songlin'
'Mao, Jianming'
'Lu, Ping'
'Wang, Yanguang'

_publ_section_title
;
 A copper-catalyzed reaction of 3-diazoindolin-2-imines with
 2-(phenylamino)ethanols: convenient access to
 spiro[indoline-3,2'-oxazolidin]-2-imines.
;
_journal_issue 12
_journal_name_full 'Chemical communications (Cambridge, England)'
_journal_page_first 1529
_journal_page_last 1532
_journal_paper_doi 10.1039/c7cc09488d
_journal_volume 54
_journal_year 2018
_chemical_formula_moiety 'C26 H29 N3 O3 S'
_chemical_formula_sum 'C26 H29 N3 O3 S'
_chemical_formula_weight 463.58
_space_group_crystal_system monoclinic
_space_group_IT_number 14
_space_group_name_Hall '-P 2ybc'
_space_group_name_H-M_alt 'P 1 21/c 1'
_symmetry_space_group_name_Hall '-P 2ybc'
_symmetry_space_group_name_H-M 'P 1 21/c 1'
_atom_sites_solution_hydrogens geom
_atom_sites_solution_primary direct
_atom_sites_solution_secondary difmap
_audit_creation_date 2016-11-24
_audit_creation_method
;
Olex2 1.2
(compiled 2014.03.20 svn.r2914 for OlexSys, GUI svn.r4816)
;
_audit_update_record
;
2017-09-13 deposited with the CCDC.
2018-01-16 downloaded from the CCDC.
;
_cell_angle_alpha 90.00
_cell_angle_beta 98.719(7)
_cell_angle_gamma 90.00
_cell_formula_units_Z 4
_cell_length_a 12.1615(7)
_cell_length_b 11.8908(7)
_cell_length_c 16.8761(14)
_cell_measurement_reflns_used 2877
_cell_measurement_temperature 293(2)
_cell_measurement_theta_max 29.2900
_cell_measurement_theta_min 3.1704
_cell_volume 2412.2(3)
_computing_cell_refinement
;
CrysAlisPro, Agilent Technologies,
Version 1.171.35.11 (release 16-05-2011 CrysAlis171 .NET)
(compiled May 16 2011,17:55:39)
;
_computing_data_collection
;
CrysAlisPro, Agilent Technologies,
Version 1.171.35.11 (release 16-05-2011 CrysAlis171 .NET)
(compiled May 16 2011,17:55:39)
;
_computing_data_reduction
;
CrysAlisPro, Agilent Technologies,
Version 1.171.35.11 (release 16-05-2011 CrysAlis171 .NET)
(compiled May 16 2011,17:55:39)
;
_computing_molecular_graphics 'Olex2 (Dolomanov et al., 2009)'
_computing_publication_material 'Olex2 (Dolomanov et al., 2009)'
_computing_structure_refinement 'ShelXL (Sheldrick, 2008)'
_computing_structure_solution 'ShelXS (Sheldrick, 2008)'
_diffrn_ambient_temperature 293.15
_diffrn_detector_area_resol_mean 10.3592
_diffrn_measured_fraction_theta_full 0.996
_diffrn_measured_fraction_theta_max 0.996
_diffrn_measurement_device_type 'Xcalibur, Atlas, Gemini ultra'
_diffrn_measurement_method '\w scans'
_diffrn_orient_matrix_UB_11 -0.0558246000
_diffrn_orient_matrix_UB_12 0.0021021000
_diffrn_orient_matrix_UB_13 0.0074355000
_diffrn_orient_matrix_UB_21 -0.0041766000
_diffrn_orient_matrix_UB_22 -0.0592553000
_diffrn_orient_matrix_UB_23 -0.0046324000
_diffrn_orient_matrix_UB_31 0.0186337000
_diffrn_orient_matrix_UB_32 -0.0070121000
_diffrn_orient_matrix_UB_33 0.0415699000
_diffrn_radiation_monochromator graphite
_diffrn_radiation_type MoK\a
_diffrn_radiation_wavelength 0.71073
_diffrn_reflns_av_R_equivalents 0.0301
_diffrn_reflns_av_unetI/netI 0.0376
_diffrn_reflns_limit_h_max 11
_diffrn_reflns_limit_h_min -14
_diffrn_reflns_limit_k_max 12
_diffrn_reflns_limit_k_min -14
_diffrn_reflns_limit_l_max 20
_diffrn_reflns_limit_l_min -20
_diffrn_reflns_number 10119
_diffrn_reflns_theta_full 25.35
_diffrn_reflns_theta_max 25.35
_diffrn_reflns_theta_min 3.18
_diffrn_source 'Enhance (Mo) X-ray Source'
_exptl_absorpt_coefficient_mu 0.167
_exptl_absorpt_correction_T_max 1.00000
_exptl_absorpt_correction_T_min 0.88214
_exptl_absorpt_correction_type multi-scan
_exptl_absorpt_process_details
;
CrysAlisPro, Agilent Technologies,
Version 1.171.35.11 (release 16-05-2011 CrysAlis171 .NET)
(compiled May 16 2011,17:55:39)
Empirical absorption correction using spherical harmonics,
 implemented in SCALE3 ABSPACK scaling algorithm.
;
_exptl_crystal_colour colourless
_exptl_crystal_colour_primary colourless
_exptl_crystal_density_diffrn 1.276
_exptl_crystal_density_method 'not measured'
_exptl_crystal_description block
_exptl_crystal_F_000 984
_exptl_crystal_size_max 0.4
_exptl_crystal_size_mid 0.35
_exptl_crystal_size_min 0.29
_refine_diff_density_max 0.175
_refine_diff_density_min -0.288
_refine_diff_density_rms 0.038
_refine_ls_extinction_method none
_refine_ls_goodness_of_fit_ref 1.039
_refine_ls_hydrogen_treatment mixed
_refine_ls_matrix_type full
_refine_ls_number_parameters 306
_refine_ls_number_reflns 4406
_refine_ls_number_restraints 1
_refine_ls_restrained_S_all 1.039
_refine_ls_R_factor_all 0.0755
_refine_ls_R_factor_gt 0.0507
_refine_ls_shift/su_max 0.000
_refine_ls_shift/su_mean 0.000
_refine_ls_structure_factor_coef Fsqd
_refine_ls_weighting_details 'calc w=1/[\s^2^(Fo^2^)+(0.0627P)^2^+0.4146P] where P=(Fo^2^+2Fc^2^)/3'
_refine_ls_weighting_scheme calc
_refine_ls_wR_factor_gt 0.1245
_refine_ls_wR_factor_ref 0.1422
_reflns_number_gt 3088
_reflns_number_total 4406
_reflns_threshold_expression >2sigma(I)
_cod_data_source_file c7cc09488d2.cif
_cod_data_source_block 161124_sgr4_110b
_cod_depositor_comments 'Adding full bibliography for 7121158--7121162.cif.'
_cod_database_code 7121161
_chemical_oxdiff_formula 'c10 h10 n2 o8 s1'
_reflns_odcompleteness_completeness 99.40
_reflns_odcompleteness_iscentric 1
_reflns_odcompleteness_theta 26.32
_olex2_refinement_description
;
1. Fixed Uiso
 At 1.2 times of:
  All C(H) groups, All C(H,H) groups, All N(H) groups
 At 1.5 times of:
  All C(H,H,H) groups
2. Restrained distances
 H3-O3
 0.85 with sigma of 0.02
3.a Riding coordinates:
 N2(H2)
3.b Ternary CH refined with riding coordinates:
 C17(H17)
3.c Secondary CH2 refined with riding coordinates:
 C16(H16A,H16B)
3.d Aromatic/amide H refined with riding coordinates:
 C1(H1), C2(H2A), C3(H3A), C4(H4), C10(H10), C11(H11), C13(H13), C14(H14),
 C20(H20), C21(H21), C23(H23), C24(H24)
3.e Idealised Me refined as rotating group:
 C15(H15A,H15B,H15C), C18(H18A,H18B,H18C), C25(H25A,H25B,H25C), C26(H26A,H26B,
 H26C)
;

loop_
_space_group_symop_id
_space_group_symop_operation_xyz
1 'x, y, z'
2 '-x, y+1/2, -z+1/2'
3 '-x, -y, -z'
4 'x, -y-1/2, z-1/2'

loop_
_atom_site_label
_atom_site_type_symbol
_atom_site_fract_x
_atom_site_fract_y
_atom_site_fract_z
_atom_site_U_iso_or_equiv
_atom_site_adp_type
_atom_site_occupancy
_atom_site_calc_flag
_atom_site_refinement_flags_posn
S1 S 0.42435(5) 0.42517(6) 0.22197(4) 0.0695(2) Uani 1 d .
O1 O 0.43264(16) 0.54433(15) 0.21569(12) 0.0841(6) Uani 1 d .
O2 O 0.50264(15) 0.35590(18) 0.19092(13) 0.0962(7) Uani 1 d .
O3 O 0.42877(14) 0.17062(15) 0.36963(13) 0.0754(5) Uani 1 d D
H3 H 0.461(2) 0.123(2) 0.3427(17) 0.111(12) Uiso 1 d D
N1 N 0.41091(16) 0.54771(16) 0.40463(13) 0.0616(5) Uani 1 d .
N2 N 0.43652(14) 0.39369(17) 0.31654(13) 0.0630(5) Uani 1 d .
H2 H 0.4314 0.3221 0.3221 0.076 Uiso 1 d R
N3 N 0.22901(13) 0.30736(14) 0.37924(10) 0.0463(4) Uani 1 d .
C1 C 0.1790(2) 0.5004(2) 0.50558(15) 0.0691(7) Uani 1 d .
H1 H 0.1227 0.4470 0.5037 0.083 Uiso 1 calc R
C2 C 0.1850(3) 0.5878(3) 0.55809(17) 0.0914(9) Uani 1 d .
H2A H 0.1331 0.5930 0.5932 0.110 Uiso 1 calc R
C3 C 0.2659(4) 0.6684(3) 0.56031(19) 0.1025(12) Uani 1 d .
H3A H 0.2674 0.7267 0.5972 0.123 Uiso 1 calc R
C4 C 0.3442(3) 0.6663(2) 0.51049(18) 0.0830(9) Uani 1 d .
H4 H 0.3978 0.7224 0.5118 0.100 Uiso 1 calc R
C5 C 0.3402(2) 0.5761(2) 0.45755(14) 0.0615(6) Uani 1 d .
C6 C 0.25849(19) 0.49229(18) 0.45487(13) 0.0529(6) Uani 1 d .
C7 C 0.28154(16) 0.41213(17) 0.39691(13) 0.0472(5) Uani 1 d .
C8 C 0.37386(17) 0.44866(18) 0.36808(14) 0.0530(6) Uani 1 d .
C9 C 0.11867(15) 0.30449(17) 0.34034(12) 0.0447(5) Uani 1 d .
C10 C 0.05831(17) 0.20539(19) 0.33229(14) 0.0555(6) Uani 1 d .
H10 H 0.0906 0.1392 0.3541 0.067 Uiso 1 calc R
C11 C -0.05017(19) 0.2038(2) 0.29183(15) 0.0634(6) Uani 1 d .
H11 H -0.0890 0.1362 0.2874 0.076 Uiso 1 calc R
C12 C -0.10136(18) 0.2981(3) 0.25853(14) 0.0650(7) Uani 1 d .
C13 C -0.04060(19) 0.3969(2) 0.26641(14) 0.0640(6) Uani 1 d .
H13 H -0.0733 0.4627 0.2443 0.077 Uiso 1 calc R
C14 C 0.06731(17) 0.4004(2) 0.30616(13) 0.0520(5) Uani 1 d .
H14 H 0.1060 0.4681 0.3100 0.062 Uiso 1 calc R
C15 C -0.2205(2) 0.2943(3) 0.21558(19) 0.1019(11) Uani 1 d .
H15A H -0.2648 0.3472 0.2399 0.153 Uiso 1 calc GR
H15B H -0.2501 0.2200 0.2196 0.153 Uiso 1 calc GR
H15C H -0.2220 0.3133 0.1601 0.153 Uiso 1 calc GR
C16 C 0.27145(17) 0.21333(18) 0.43029(13) 0.0506(5) Uani 1 d .
H16A H 0.2098 0.1796 0.4521 0.061 Uiso 1 calc R
H16B H 0.3232 0.2424 0.4750 0.061 Uiso 1 calc R
C17 C 0.32915(17) 0.12254(19) 0.38971(14) 0.0545(6) Uani 1 d .
H17 H 0.2812 0.0995 0.3404 0.065 Uiso 1 calc R
C18 C 0.3542(2) 0.0219(2) 0.44317(17) 0.0769(8) Uani 1 d .
H18A H 0.3954 -0.0322 0.4173 0.115 Uiso 1 calc GR
H18B H 0.2857 -0.0113 0.4534 0.115 Uiso 1 calc GR
H18C H 0.3974 0.0448 0.4929 0.115 Uiso 1 calc GR
C19 C 0.2914(2) 0.3873(2) 0.17602(15) 0.0639(6) Uani 1 d .
C20 C 0.2595(2) 0.2759(2) 0.17663(16) 0.0739(7) Uani 1 d .
H20 H 0.3075 0.2220 0.2025 0.089 Uiso 1 calc R
C21 C 0.1551(3) 0.2458(3) 0.13824(17) 0.0858(9) Uani 1 d .
H21 H 0.1329 0.1711 0.1395 0.103 Uiso 1 calc R
C22 C 0.0840(3) 0.3222(4) 0.09869(18) 0.0916(10) Uani 1 d .
C23 C 0.1169(3) 0.4327(4) 0.09872(18) 0.0965(10) Uani 1 d .
H23 H 0.0685 0.4860 0.0726 0.116 Uiso 1 calc R
C24 C 0.2200(3) 0.4662(3) 0.13664(17) 0.0802(8) Uani 1 d .
H24 H 0.2412 0.5413 0.1357 0.096 Uiso 1 calc R
C25 C -0.0290(3) 0.2881(4) 0.0561(2) 0.1402(17) Uani 1 d .
H25A H -0.0242 0.2713 0.0011 0.210 Uiso 1 calc GR
H25B H -0.0806 0.3486 0.0585 0.210 Uiso 1 calc GR
H25C H -0.0541 0.2227 0.0815 0.210 Uiso 1 calc GR
C26 C 0.5130(2) 0.6063(2) 0.39584(19) 0.0832(9) Uani 1 d .
H26A H 0.5561 0.5611 0.3647 0.125 Uiso 1 calc GR
H26B H 0.5552 0.6198 0.4478 0.125 Uiso 1 calc GR
H26C H 0.4954 0.6768 0.3692 0.125 Uiso 1 calc GR

loop_
_atom_site_aniso_label
_atom_site_aniso_U_11
_atom_site_aniso_U_22
_atom_site_aniso_U_33
_atom_site_aniso_U_23
_atom_site_aniso_U_13
_atom_site_aniso_U_12
S1 0.0657(4) 0.0628(4) 0.0908(5) -0.0030(3) 0.0467(4) -0.0106(3)
O1 0.0999(14) 0.0627(11) 0.1004(14) 0.0024(10) 0.0498(11) -0.0234(10)
O2 0.0772(12) 0.0945(15) 0.1337(17) -0.0172(13) 0.0703(12) -0.0052(11)
O3 0.0644(10) 0.0592(11) 0.1121(15) -0.0044(10) 0.0441(10) 0.0057(9)
N1 0.0563(11) 0.0501(12) 0.0752(13) 0.0010(10) -0.0001(10) -0.0144(9)
N2 0.0492(10) 0.0551(12) 0.0899(14) 0.0015(11) 0.0274(10) -0.0049(9)
N3 0.0404(9) 0.0410(10) 0.0594(10) -0.0013(8) 0.0134(8) -0.0003(8)
C1 0.0835(17) 0.0675(16) 0.0585(14) -0.0042(13) 0.0180(13) 0.0120(14)
C2 0.130(3) 0.080(2) 0.0666(18) -0.0120(16) 0.0240(18) 0.018(2)
C3 0.158(3) 0.082(2) 0.0639(18) -0.0229(17) 0.002(2) 0.026(2)
C4 0.111(2) 0.0540(16) 0.0741(18) -0.0075(14) -0.0189(18) -0.0008(16)
C5 0.0722(15) 0.0507(14) 0.0572(14) -0.0037(12) -0.0048(12) 0.0016(12)
C6 0.0593(13) 0.0478(13) 0.0497(12) -0.0011(10) 0.0023(10) 0.0021(11)
C7 0.0435(11) 0.0424(12) 0.0564(12) -0.0019(10) 0.0101(9) -0.0009(9)
C8 0.0474(11) 0.0453(13) 0.0665(14) -0.0008(11) 0.0094(11) -0.0031(10)
C9 0.0412(10) 0.0493(13) 0.0472(11) -0.0045(10) 0.0182(9) -0.0014(10)
C10 0.0478(12) 0.0507(13) 0.0704(15) -0.0022(11) 0.0163(11) -0.0039(10)
C11 0.0524(13) 0.0677(16) 0.0721(15) -0.0123(13) 0.0158(12) -0.0163(12)
C12 0.0456(12) 0.093(2) 0.0575(14) -0.0025(14) 0.0104(11) -0.0031(13)
C13 0.0556(13) 0.0741(17) 0.0626(14) 0.0112(13) 0.0095(11) 0.0062(13)
C14 0.0480(12) 0.0568(14) 0.0532(12) 0.0019(11) 0.0141(10) -0.0021(11)
C15 0.0576(15) 0.151(3) 0.092(2) 0.007(2) -0.0048(15) -0.0127(18)
C16 0.0470(11) 0.0506(13) 0.0564(13) -0.0002(11) 0.0145(10) 0.0018(10)
C17 0.0517(12) 0.0487(13) 0.0653(14) 0.0003(11) 0.0161(10) 0.0025(11)
C18 0.0782(17) 0.0661(17) 0.0892(19) 0.0119(15) 0.0214(15) 0.0178(14)
C19 0.0727(15) 0.0644(16) 0.0637(14) -0.0070(13) 0.0394(12) -0.0045(14)
C20 0.0858(18) 0.0704(18) 0.0726(17) -0.0098(14) 0.0354(15) -0.0122(15)
C21 0.106(2) 0.091(2) 0.0675(17) -0.0221(17) 0.0376(17) -0.028(2)
C22 0.090(2) 0.133(3) 0.0571(17) -0.0224(19) 0.0276(16) -0.017(2)
C23 0.094(2) 0.129(3) 0.0683(18) -0.006(2) 0.0166(17) 0.013(2)
C24 0.097(2) 0.0768(19) 0.0745(18) -0.0035(16) 0.0373(17) 0.0023(18)
C25 0.106(3) 0.229(5) 0.083(2) -0.033(3) 0.005(2) -0.042(3)
C26 0.0671(15) 0.0696(18) 0.107(2) 0.0094(16) -0.0044(15) -0.0286(14)

loop_
_atom_type_symbol
_atom_type_description
_atom_type_scat_dispersion_real
_atom_type_scat_dispersion_imag
_atom_type_scat_source
C C 0.0033 0.0016 'International Tables Vol C Tables 4.2.6.8 and 6.1.1.4'
H H 0.0000 0.0000 'International Tables Vol C Tables 4.2.6.8 and 6.1.1.4'
N N 0.0061 0.0033 'International Tables Vol C Tables 4.2.6.8 and 6.1.1.4'
O O 0.0106 0.0060 'International Tables Vol C Tables 4.2.6.8 and 6.1.1.4'
S S 0.1246 0.1234 'International Tables Vol C Tables 4.2.6.8 and 6.1.1.4'

loop_
_geom_angle_atom_site_label_1
_geom_angle_atom_site_label_2
_geom_angle_atom_site_label_3
_geom_angle
O1 S1 N2 107.77(12)
O1 S1 C19 107.16(13)
O2 S1 O1 119.40(12)
O2 S1 N2 105.25(12)
O2 S1 C19 108.35(12)
N2 S1 C19 108.53(10)
C17 O3 H3 109(2)
C5 N1 C8 107.92(19)
C5 N1 C26 125.4(2)
C8 N1 C26 126.4(2)
S1 N2 H2 109.8
C8 N2 S1 121.68(16)
C8 N2 H2 109.8
C7 N3 C16 116.36(16)
C9 N3 C7 119.40(17)
C9 N3 C16 119.09(16)
C2 C1 H1 120.6
C2 C1 C6 118.7(3)
C6 C1 H1 120.6
C1 C2 H2A 119.3
C1 C2 C3 121.3(3)
C3 C2 H2A 119.3
C2 C3 H3A 118.8
C4 C3 C2 122.5(3)
C4 C3 H3A 118.8
C3 C4 H4 121.6
C3 C4 C5 116.7(3)
C5 C4 H4 121.6
N1 C5 C4 129.9(3)
N1 C5 C6 108.4(2)
C4 C5 C6 121.6(3)
C1 C6 C5 119.1(2)
C1 C6 C7 134.3(2)
C5 C6 C7 106.6(2)
N3 C7 C6 127.32(19)
C8 C7 N3 125.30(19)
C8 C7 C6 106.92(19)
N1 C8 N2 120.42(19)
C7 C8 N1 110.2(2)
C7 C8 N2 128.9(2)
C10 C9 N3 121.49(19)
C14 C9 N3 120.99(18)
C14 C9 C10 117.49(18)
C9 C10 H10 119.7
C9 C10 C11 120.6(2)
C11 C10 H10 119.7
C10 C11 H11 118.9
C12 C11 C10 122.2(2)
C12 C11 H11 118.9
C11 C12 C13 117.1(2)
C11 C12 C15 121.1(3)
C13 C12 C15 121.8(3)
C12 C13 H13 119.1
C14 C13 C12 121.8(2)
C14 C13 H13 119.1
C9 C14 H14 119.5
C13 C14 C9 120.9(2)
C13 C14 H14 119.5
C12 C15 H15A 109.5
C12 C15 H15B 109.5
C12 C15 H15C 109.5
H15A C15 H15B 109.5
H15A C15 H15C 109.5
H15B C15 H15C 109.5
N3 C16 H16A 108.4
N3 C16 H16B 108.4
N3 C16 C17 115.37(17)
H16A C16 H16B 107.5
C17 C16 H16A 108.4
C17 C16 H16B 108.4
O3 C17 C16 106.95(18)
O3 C17 H17 109.1
O3 C17 C18 111.11(19)
C16 C17 H17 109.1
C18 C17 C16 111.3(2)
C18 C17 H17 109.1
C17 C18 H18A 109.5
C17 C18 H18B 109.5
C17 C18 H18C 109.5
H18A C18 H18B 109.5
H18A C18 H18C 109.5
H18B C18 H18C 109.5
C20 C19 S1 119.2(2)
C24 C19 S1 120.8(2)
C24 C19 C20 119.9(3)
C19 C20 H20 120.5
C19 C20 C21 119.0(3)
C21 C20 H20 120.5
C20 C21 H21 119.1
C22 C21 C20 121.9(3)
C22 C21 H21 119.1
C21 C22 C23 118.4(3)
C21 C22 C25 121.4(4)
C23 C22 C25 120.1(4)
C22 C23 H23 119.3
C22 C23 C24 121.5(3)
C24 C23 H23 119.3
C19 C24 H24 120.4
C23 C24 C19 119.3(3)
C23 C24 H24 120.4
C22 C25 H25A 109.5
C22 C25 H25B 109.5
C22 C25 H25C 109.5
H25A C25 H25B 109.5
H25A C25 H25C 109.5
H25B C25 H25C 109.5
N1 C26 H26A 109.5
N1 C26 H26B 109.5
N1 C26 H26C 109.5
H26A C26 H26B 109.5
H26A C26 H26C 109.5
H26B C26 H26C 109.5

loop_
_geom_bond_atom_site_label_1
_geom_bond_atom_site_label_2
_geom_bond_distance
S1 O1 1.4256(19)
S1 O2 1.4179(18)
S1 N2 1.624(2)
S1 C19 1.743(3)
O3 H3 0.854(18)
O3 C17 1.426(3)
N1 C5 1.373(3)
N1 C8 1.373(3)
N1 C26 1.451(3)
N2 H2 0.8600
N2 C8 1.402(3)
N3 C7 1.411(3)
N3 C9 1.402(2)
N3 C16 1.457(3)
C1 H1 0.9300
C1 C2 1.361(4)
C1 C6 1.388(3)
C2 H2A 0.9300
C2 C3 1.370(5)
C3 H3A 0.9300
C3 C4 1.363(5)
C4 H4 0.9300
C4 C5 1.392(4)
C5 C6 1.403(3)
C6 C7 1.424(3)
C7 C8 1.361(3)
C9 C10 1.384(3)
C9 C14 1.383(3)
C10 H10 0.9300
C10 C11 1.391(3)
C11 H11 0.9300
C11 C12 1.361(4)
C12 C13 1.384(4)
C12 C15 1.520(3)
C13 H13 0.9300
C13 C14 1.381(3)
C14 H14 0.9300
C15 H15A 0.9600
C15 H15B 0.9600
C15 H15C 0.9600
C16 H16A 0.9700
C16 H16B 0.9700
C16 C17 1.507(3)
C17 H17 0.9800
C17 C18 1.502(3)
C18 H18A 0.9600
C18 H18B 0.9600
C18 H18C 0.9600
C19 C20 1.380(4)
C19 C24 1.379(4)
C20 H20 0.9300
C20 C21 1.382(4)
C21 H21 0.9300
C21 C22 1.358(5)
C22 C23 1.373(5)
C22 C25 1.506(4)
C23 H23 0.9300
C23 C24 1.377(4)
C24 H24 0.9300
C25 H25A 0.9600
C25 H25B 0.9600
C25 H25C 0.9600
C26 H26A 0.9600
C26 H26B 0.9600
C26 H26C 0.9600

loop_
_geom_torsion_atom_site_label_1
_geom_torsion_atom_site_label_2
_geom_torsion_atom_site_label_3
_geom_torsion_atom_site_label_4
_geom_torsion
S1 N2 C8 N1 -86.3(2)
S1 N2 C8 C7 102.0(3)
S1 C19 C20 C21 -178.26(18)
S1 C19 C24 C23 177.9(2)
O1 S1 N2 C8 49.50(19)
O1 S1 C19 C20 -177.27(19)
O1 S1 C19 C24 5.3(2)
O2 S1 N2 C8 177.94(17)
O2 S1 C19 C20 52.7(2)
O2 S1 C19 C24 -124.8(2)
N1 C5 C6 C1 177.8(2)
N1 C5 C6 C7 -0.9(2)
N2 S1 C19 C20 -61.1(2)
N2 S1 C19 C24 121.4(2)
N3 C7 C8 N1 -172.61(19)
N3 C7 C8 N2 -0.3(4)
N3 C9 C10 C11 -178.47(19)
N3 C9 C14 C13 178.63(19)
N3 C16 C17 O3 67.2(2)
N3 C16 C17 C18 -171.30(19)
C1 C2 C3 C4 0.3(5)
C1 C6 C7 N3 -5.4(4)
C1 C6 C7 C8 -177.9(2)
C2 C1 C6 C5 -2.0(4)
C2 C1 C6 C7 176.3(3)
C2 C3 C4 C5 -1.4(4)
C3 C4 C5 N1 -175.4(3)
C3 C4 C5 C6 0.9(4)
C4 C5 C6 C1 0.8(3)
C4 C5 C6 C7 -177.9(2)
C5 N1 C8 N2 -173.7(2)
C5 N1 C8 C7 -0.6(3)
C5 C6 C7 N3 172.99(19)
C5 C6 C7 C8 0.5(2)
C6 C1 C2 C3 1.5(4)
C6 C7 C8 N1 0.1(2)
C6 C7 C8 N2 172.4(2)
C7 N3 C9 C10 -170.31(19)
C7 N3 C9 C14 11.9(3)
C7 N3 C16 C17 -112.6(2)
C8 N1 C5 C4 177.6(2)
C8 N1 C5 C6 0.9(2)
C9 N3 C7 C6 70.3(3)
C9 N3 C7 C8 -118.5(2)
C9 N3 C16 C17 92.9(2)
C9 C10 C11 C12 0.2(4)
C10 C9 C14 C13 0.7(3)
C10 C11 C12 C13 0.1(4)
C10 C11 C12 C15 -179.2(2)
C11 C12 C13 C14 0.1(4)
C12 C13 C14 C9 -0.5(4)
C14 C9 C10 C11 -0.6(3)
C15 C12 C13 C14 179.3(2)
C16 N3 C7 C6 -84.1(2)
C16 N3 C7 C8 87.0(3)
C16 N3 C9 C10 -16.6(3)
C16 N3 C9 C14 165.59(18)
C19 S1 N2 C8 -66.2(2)
C19 C20 C21 C22 1.3(4)
C20 C19 C24 C23 0.4(4)
C20 C21 C22 C23 -1.4(4)
C20 C21 C22 C25 179.1(3)
C21 C22 C23 C24 1.0(5)
C22 C23 C24 C19 -0.5(4)
C24 C19 C20 C21 -0.8(4)
C25 C22 C23 C24 -179.5(3)
C26 N1 C5 C4 3.6(4)
C26 N1 C5 C6 -173.1(2)
C26 N1 C8 N2 0.2(3)
C26 N1 C8 C7 173.3(2)
